data_1571260
loop_
_publ_author_name
'Yang, Jingshuang'
'Chi, Yue'
'Zhang, Yuxing'
'Jian, Zhongbao'

_publ_section_title
;
 An aza-cyclophane supported macrocyclic \a-diimine nickel catalyst for
 ethylene polymerization
;
_journal_issue 15
_journal_name_full 'Polymer Chemistry'
_journal_page_first 1530
_journal_page_last 1535
_journal_paper_doi 10.1039/D3PY01402A
_journal_volume 15
_journal_year 2024
_chemical_formula_moiety 'C50 H36 Br2 N6 Ni'
_chemical_formula_sum 'C50 H36 Br2 N6 Ni'
_chemical_formula_weight 935.34
_chemical_properties_physical Air-sensitive,Moisture-sensitive
_space_group_crystal_system monoclinic
_space_group_IT_number 14
_space_group_name_Hall '-P 2yn'
_space_group_name_H-M_alt 'P 1 21/n 1'
_atom_sites_solution_hydrogens geom
_audit_block_doi 10.5517/ccdc.csd.cc2h6kv4
_audit_creation_date 2022-12-13
_audit_creation_method
;
Olex2 1.2
(compiled 2017.03.28 svn.r3405 for OlexSys, GUI svn.r5335)
;
_audit_update_record
;
2023-10-10 deposited with the CCDC.	2024-03-15 downloaded from the CCDC.
;
_cell_angle_alpha 90
_cell_angle_beta 102.6380(10)
_cell_angle_gamma 90
_cell_formula_units_Z 4
_cell_length_a 11.8543(4)
_cell_length_b 22.0339(8)
_cell_length_c 17.7751(7)
_cell_measurement_reflns_used 9938
_cell_measurement_temperature 173(2)
_cell_measurement_theta_max 29.221
_cell_measurement_theta_min 2.190
_cell_volume 4530.3(3)
_computing_cell_refinement 'SAINT V8.40A (?, 2016)'
_computing_data_reduction 'SAINT V8.40A (?, 2016)'
_computing_molecular_graphics 'Olex2 (Dolomanov et al., 2009)'
_computing_publication_material 'Olex2 (Dolomanov et al., 2009)'
_computing_structure_refinement 'ShelXL (Sheldrick, 2015)'
_computing_structure_solution 'SHELXT 2014/5 (Sheldrick, 2014)'
_diffrn_ambient_temperature 173.0
_diffrn_measured_fraction_theta_full 1.000
_diffrn_measured_fraction_theta_max 0.998
_diffrn_measurement_device_type 'bruker apex ccd'
_diffrn_radiation_type MoK\a
_diffrn_radiation_wavelength 0.71073
_diffrn_reflns_av_R_equivalents 0.1138
_diffrn_reflns_av_unetI/netI 0.0732
_diffrn_reflns_Laue_measured_fraction_full 1.000
_diffrn_reflns_Laue_measured_fraction_max 0.998
_diffrn_reflns_limit_h_max 16
_diffrn_reflns_limit_h_min -15
_diffrn_reflns_limit_k_max 31
_diffrn_reflns_limit_k_min -31
_diffrn_reflns_limit_l_max 25
_diffrn_reflns_limit_l_min -24
_diffrn_reflns_number 118654
_diffrn_reflns_point_group_measured_fraction_full 1.000
_diffrn_reflns_point_group_measured_fraction_max 0.998
_diffrn_reflns_theta_full 25.242
_diffrn_reflns_theta_max 30.075
_diffrn_reflns_theta_min 1.988
_exptl_absorpt_coefficient_mu 2.232
_exptl_absorpt_correction_T_max 0.7460
_exptl_absorpt_correction_T_min 0.6091
_exptl_absorpt_correction_type multi-scan
_exptl_absorpt_process_details
;
 SADABS 2016/2: Krause, L., Herbst-Irmer, R., Sheldrick G.M. & Stalke D.,
 J. Appl. Cryst. 48 (2015) 3-10
;
_exptl_crystal_colour yellow
_exptl_crystal_colour_primary yellow
_exptl_crystal_density_diffrn 1.371
_exptl_crystal_description needle
_exptl_crystal_F_000 1888
_exptl_crystal_recrystallization_method 'Re-crystallisation from solvent'
_exptl_crystal_size_max 0.3
_exptl_crystal_size_mid 0.08
_exptl_crystal_size_min 0.06
_refine_diff_density_max 0.522
_refine_diff_density_min -0.636
_refine_diff_density_rms 0.087
_refine_ls_extinction_method none
_refine_ls_goodness_of_fit_ref 1.021
_refine_ls_hydrogen_treatment constr
_refine_ls_matrix_type full
_refine_ls_number_parameters 534
_refine_ls_number_reflns 13263
_refine_ls_number_restraints 0
_refine_ls_restrained_S_all 1.021
_refine_ls_R_factor_all 0.1139
_refine_ls_R_factor_gt 0.0523
_refine_ls_shift/su_max 0.001
_refine_ls_shift/su_mean 0.000
_refine_ls_structure_factor_coef Fsqd
_refine_ls_weighting_details 'w=1/[\s^2^(Fo^2^)+(0.0538P)^2^+4.7060P] where P=(Fo^2^+2Fc^2^)/3'
_refine_ls_weighting_scheme calc
_refine_ls_wR_factor_gt 0.1145
_refine_ls_wR_factor_ref 0.1376
_reflns_Friedel_coverage 0.000
_reflns_number_gt 7810
_reflns_number_total 13263
_reflns_threshold_expression 'I > 2\s(I)'
_cod_data_source_file d3py01402a2.cif
_cod_data_source_block mo_20221213_0m_sq
_cod_depositor_comments 'Adding full bibliography for 1571260.cif.'
_cod_database_code 1571260
_shelx_shelxl_version_number 2016/6
_shelx_space_group_comment
;
The symmetry employed for this shelxl refinement is uniquely defined
by the following loop, which should always be used as a source of
symmetry information in preference to the above space-group names.
They are only intended as comments.
;
_olex2_refinement_description
;
1. Fixed Uiso
 At 1.2 times of:
  All C(H) groups, All N(H) groups
 At 1.5 times of:
  All C(H,H,H) groups
2.a Aromatic/amide H refined with riding coordinates:
 N4(H4), C21(H21), N3(H3), C50(H50), C37(H37), N5(H5), C46(H46), C4(H4A),
 C48(H48), C34(H34), C23(H23), C15(H15), C47(H47), C40(H40), C18(H18), C31(H31),
  C5(H5A), C10(H10), C24(H24), C25(H25), N6(H6), C6(H6A), C44(H44), C11(H11),
 C42(H42), C27(H27), C29(H29), C12(H12), C43(H43), C28(H28)
2.b Idealised Me refined as rotating group:
 C36(H36A,H36B,H36C), C17(H17A,H17B,H17C)
;
_olex2_submission_special_instructions 'No special instructions were received'

loop_
_space_group_symop_operation_xyz
'x, y, z'
'-x+1/2, y+1/2, -z+1/2'
'-x, -y, -z'
'x-1/2, -y-1/2, z-1/2'

loop_
_atom_site_label
_atom_site_type_symbol
_atom_site_fract_x
_atom_site_fract_y
_atom_site_fract_z
_atom_site_U_iso_or_equiv
_atom_site_adp_type
_atom_site_occupancy
_atom_site_site_symmetry_order
_atom_site_calc_flag
_atom_site_refinement_flags_posn
_atom_site_refinement_flags_adp
_atom_site_refinement_flags_occupancy
_atom_site_disorder_assembly
_atom_site_disorder_group
Br1 Br 0.21958(3) 0.76033(2) 0.65578(2) 0.03668(10) Uani 1 1 d . . . . .
Br2 Br 0.32028(4) 0.79961(2) 0.87139(2) 0.04451(11) Uani 1 1 d . . . . .
Ni1 Ni 0.29674(4) 0.72186(2) 0.77956(2) 0.03116(11) Uani 1 1 d . . . . .
N2 N 0.3659(2) 0.64705(12) 0.73908(15) 0.0276(6) Uani 1 1 d . . . . .
N1 N 0.2046(2) 0.65804(12) 0.82394(15) 0.0274(6) Uani 1 1 d . . . . .
C2 C 0.3312(3) 0.59815(15) 0.76664(18) 0.0284(7) Uani 1 1 d . . . . .
N4 N -0.0215(3) 0.57955(16) 0.59257(19) 0.0466(8) Uani 1 1 d . . . . .
H4 H -0.071307 0.555140 0.607364 0.056 Uiso 1 1 calc R . . . .
C1 C 0.2358(3) 0.60423(15) 0.80976(19) 0.0291(7) Uani 1 1 d . . . . .
C45 C -0.0211(3) 0.71102(15) 0.76396(19) 0.0292(7) Uani 1 1 d . . . . .
C32 C 0.1263(3) 0.66691(15) 0.87451(19) 0.0276(7) Uani 1 1 d . . . . .
C38 C 0.0194(3) 0.69503(15) 0.84646(19) 0.0290(7) Uani 1 1 d . . . . .
C21 C 0.1831(3) 0.59814(17) 0.59819(19) 0.0334(8) Uani 1 1 d . . . . .
H21 H 0.172950 0.640243 0.606171 0.040 Uiso 1 1 calc R . . . .
N3 N -0.0513(3) 0.63881(18) 0.5725(2) 0.0584(10) Uani 1 1 d . . . . .
H3 H -0.067500 0.649838 0.523703 0.070 Uiso 1 1 calc R . . . .
C13 C 0.4360(3) 0.64570(15) 0.68296(19) 0.0291(7) Uani 1 1 d . . . . .
C50 C -0.0189(3) 0.66734(16) 0.70766(19) 0.0309(7) Uani 1 1 d . . . . .
H50 H 0.008225 0.627621 0.722604 0.037 Uiso 1 1 calc R . . . .
C3 C 0.3588(3) 0.53375(15) 0.7649(2) 0.0320(8) Uani 1 1 d . . . . .
C33 C 0.1623(3) 0.65008(16) 0.95270(19) 0.0324(7) Uani 1 1 d . . . . .
C49 C -0.0556(3) 0.68113(17) 0.6302(2) 0.0346(8) Uani 1 1 d . . . . .
C9 C 0.1970(3) 0.54290(16) 0.8223(2) 0.0336(8) Uani 1 1 d . . . . .
C20 C 0.2918(3) 0.57566(16) 0.5955(2) 0.0337(8) Uani 1 1 d . . . . .
C8 C 0.2731(3) 0.50298(16) 0.7946(2) 0.0346(8) Uani 1 1 d . . . . .
C39 C 0.2739(3) 0.61979(18) 0.9847(2) 0.0393(9) Uani 1 1 d . . . . .
C14 C 0.3979(3) 0.61496(16) 0.6128(2) 0.0340(8) Uani 1 1 d . . . . .
C22 C 0.0888(3) 0.55868(17) 0.5892(2) 0.0373(8) Uani 1 1 d . . . . .
C37 C -0.0515(3) 0.70564(17) 0.8983(2) 0.0357(8) Uani 1 1 d . . . . .
H37 H -0.124514 0.724363 0.879896 0.043 Uiso 1 1 calc R . . . .
C19 C 0.5375(3) 0.68136(16) 0.6963(2) 0.0321(7) Uani 1 1 d . . . . .
N5 N 0.5863(3) 0.6397(3) 0.9884(2) 0.0700(13) Uani 1 1 d . . . . .
H5 H 0.645243 0.616189 0.985502 0.084 Uiso 1 1 calc R . . . .
C46 C -0.0626(3) 0.76883(17) 0.7423(2) 0.0382(8) Uani 1 1 d . . . . .
H46 H -0.064912 0.798869 0.780271 0.046 Uiso 1 1 calc R . . . .
C4 C 0.4447(3) 0.50074(17) 0.7423(2) 0.0376(8) Uani 1 1 d . . . . .
H4A H 0.505111 0.520453 0.724437 0.045 Uiso 1 1 calc R . . . .
C48 C -0.0978(3) 0.73909(18) 0.6079(2) 0.0408(9) Uani 1 1 d . . . . .
H48 H -0.124088 0.748835 0.554924 0.049 Uiso 1 1 calc R . . . .
C34 C 0.0864(3) 0.66219(17) 1.0009(2) 0.0382(8) Uani 1 1 d . . . . .
H34 H 0.108662 0.650808 1.053657 0.046 Uiso 1 1 calc R . . . .
C26 C 0.5752(3) 0.71611(18) 0.7691(2) 0.0394(9) Uani 1 1 d . . . . .
C23 C 0.1049(3) 0.49664(17) 0.5794(2) 0.0426(9) Uani 1 1 d . . . . .
H23 H 0.042197 0.469315 0.577039 0.051 Uiso 1 1 calc R . . . .
C15 C 0.4647(3) 0.61972(17) 0.5575(2) 0.0379(8) Uani 1 1 d . . . . .
H15 H 0.440485 0.598603 0.510115 0.045 Uiso 1 1 calc R . . . .
C47 C -0.1009(3) 0.78229(19) 0.6644(2) 0.0440(9) Uani 1 1 d . . . . .
H47 H -0.129604 0.821750 0.649493 0.053 Uiso 1 1 calc R . . . .
C16 C 0.5650(3) 0.65403(18) 0.5689(2) 0.0423(9) Uani 1 1 d . . . . .
C40 C 0.3779(3) 0.64413(19) 0.9733(2) 0.0401(9) Uani 1 1 d . . . . .
H40 H 0.377006 0.680221 0.943959 0.048 Uiso 1 1 calc R . . . .
C35 C -0.0193(3) 0.68988(18) 0.9755(2) 0.0386(8) Uani 1 1 d . . . . .
C18 C 0.6006(3) 0.68415(18) 0.6391(2) 0.0395(9) Uani 1 1 d . . . . .
H18 H 0.669949 0.707224 0.648081 0.047 Uiso 1 1 calc R . . . .
C31 C 0.5750(3) 0.6899(2) 0.8402(2) 0.0436(10) Uani 1 1 d . . . . .
H31 H 0.555076 0.648273 0.842628 0.052 Uiso 1 1 calc R . . . .
C5 C 0.4402(4) 0.43702(18) 0.7466(2) 0.0466(10) Uani 1 1 d . . . . .
H5A H 0.500144 0.413867 0.732754 0.056 Uiso 1 1 calc R . . . .
C10 C 0.1072(4) 0.51861(18) 0.8497(3) 0.0474(10) Uani 1 1 d . . . . .
H10 H 0.055160 0.543841 0.869180 0.057 Uiso 1 1 calc R . . . .
C24 C 0.2109(3) 0.47510(18) 0.5734(2) 0.0444(10) Uani 1 1 d . . . . .
H24 H 0.220616 0.433050 0.564776 0.053 Uiso 1 1 calc R . . . .
C36 C -0.0978(4) 0.7014(2) 1.0299(2) 0.0531(11) Uani 1 1 d . . . . .
H36A H -0.127907 0.742959 1.022708 0.080 Uiso 1 1 calc GR . . . .
H36B H -0.054470 0.696263 1.083138 0.080 Uiso 1 1 calc GR . . . .
H36C H -0.162366 0.672628 1.019252 0.080 Uiso 1 1 calc GR . . . .
C25 C 0.3046(3) 0.51434(17) 0.5797(2) 0.0411(9) Uani 1 1 d . . . . .
H25 H 0.377075 0.499386 0.573269 0.049 Uiso 1 1 calc R . . . .
N6 N 0.5894(3) 0.7013(3) 0.9774(2) 0.0715(13) Uani 1 1 d . . . . .
H6 H 0.582316 0.726319 1.014679 0.086 Uiso 1 1 calc R . . . .
C6 C 0.3532(4) 0.40742(18) 0.7699(2) 0.0478(10) Uani 1 1 d . . . . .
H6A H 0.351569 0.364315 0.769197 0.057 Uiso 1 1 calc R . . . .
C7 C 0.2639(3) 0.43990(17) 0.7955(2) 0.0433(9) Uani 1 1 d . . . . .
C41 C 0.4825(3) 0.6159(2) 1.0046(2) 0.0550(12) Uani 1 1 d . . . . .
C30 C 0.6035(3) 0.7236(2) 0.9080(3) 0.0561(12) Uani 1 1 d . . . . .
C44 C 0.2763(4) 0.5668(2) 1.0284(2) 0.0532(11) Uani 1 1 d . . . . .
H44 H 0.206417 0.549937 1.036880 0.064 Uiso 1 1 calc R . . . .
C17 C 0.6331(4) 0.6586(2) 0.5065(2) 0.0543(11) Uani 1 1 d . . . . .
H17A H 0.709700 0.640504 0.524904 0.081 Uiso 1 1 calc GR . . . .
H17B H 0.641669 0.701388 0.493763 0.081 Uiso 1 1 calc GR . . . .
H17C H 0.592127 0.636907 0.460503 0.081 Uiso 1 1 calc GR . . . .
C11 C 0.0945(4) 0.4546(2) 0.8479(3) 0.0619(13) Uani 1 1 d . . . . .
H11 H 0.031250 0.437383 0.865188 0.074 Uiso 1 1 calc R . . . .
C42 C 0.4837(4) 0.5626(3) 1.0472(3) 0.0694(15) Uani 1 1 d . . . . .
H42 H 0.554898 0.542744 1.067799 0.083 Uiso 1 1 calc R . . . .
C27 C 0.6095(4) 0.7765(2) 0.7661(3) 0.0558(11) Uani 1 1 d . . . . .
H27 H 0.610577 0.794900 0.717944 0.067 Uiso 1 1 calc R . . . .
C29 C 0.6390(4) 0.7844(3) 0.9030(3) 0.0690(15) Uani 1 1 d . . . . .
H29 H 0.661107 0.807916 0.948667 0.083 Uiso 1 1 calc R . . . .
C12 C 0.1698(4) 0.41648(19) 0.8223(3) 0.0599(13) Uani 1 1 d . . . . .
H12 H 0.158005 0.373843 0.822727 0.072 Uiso 1 1 calc R . . . .
C43 C 0.3818(4) 0.5389(2) 1.0593(3) 0.0683(14) Uani 1 1 d . . . . .
H43 H 0.383387 0.503095 1.089243 0.082 Uiso 1 1 calc R . . . .
C28 C 0.6420(4) 0.8095(2) 0.8337(3) 0.0692(14) Uani 1 1 d . . . . .
H28 H 0.666723 0.850374 0.831520 0.083 Uiso 1 1 calc R . . . .

loop_
_atom_site_aniso_label
_atom_site_aniso_U_11
_atom_site_aniso_U_22
_atom_site_aniso_U_33
_atom_site_aniso_U_23
_atom_site_aniso_U_13
_atom_site_aniso_U_12
Br1 0.0437(2) 0.03611(19) 0.03021(18) 0.00313(15) 0.00811(15) -0.00178(16)
Br2 0.0547(2) 0.0429(2) 0.0352(2) -0.01166(16) 0.00838(17) 0.00336(18)
Ni1 0.0381(2) 0.0307(2) 0.0268(2) -0.00287(18) 0.01158(18) -0.00026(19)
N2 0.0236(13) 0.0335(15) 0.0259(14) -0.0022(12) 0.0056(11) -0.0008(11)
N1 0.0270(14) 0.0341(15) 0.0218(13) 0.0003(11) 0.0067(11) 0.0038(12)
C2 0.0221(15) 0.0351(19) 0.0268(17) -0.0033(14) 0.0027(13) 0.0023(13)
N4 0.0367(18) 0.053(2) 0.050(2) -0.0127(17) 0.0111(15) -0.0029(15)
C1 0.0243(16) 0.0339(18) 0.0291(17) 0.0011(14) 0.0060(13) 0.0017(14)
C45 0.0254(16) 0.0361(19) 0.0270(17) 0.0023(14) 0.0078(13) 0.0001(14)
C32 0.0272(16) 0.0292(17) 0.0281(17) -0.0001(13) 0.0100(13) 0.0021(13)
C38 0.0288(17) 0.0318(18) 0.0264(17) 0.0007(14) 0.0064(13) -0.0013(14)
C21 0.0323(18) 0.0360(19) 0.0302(18) -0.0058(15) 0.0033(14) -0.0052(15)
N3 0.066(2) 0.073(3) 0.0323(19) -0.0080(18) 0.0026(17) 0.024(2)
C13 0.0277(16) 0.0341(18) 0.0267(17) -0.0024(14) 0.0085(13) 0.0024(14)
C50 0.0274(17) 0.0342(19) 0.0305(18) 0.0005(14) 0.0052(13) 0.0007(14)
C3 0.0355(18) 0.0300(18) 0.0304(18) 0.0015(14) 0.0066(15) 0.0066(14)
C33 0.0302(17) 0.039(2) 0.0287(18) 0.0042(15) 0.0086(14) 0.0041(15)
C49 0.0251(17) 0.048(2) 0.0296(18) -0.0032(16) 0.0030(14) 0.0004(15)
C9 0.0325(18) 0.0357(19) 0.0335(19) 0.0016(15) 0.0090(15) 0.0057(15)
C20 0.0337(18) 0.038(2) 0.0299(18) -0.0051(15) 0.0077(14) -0.0076(15)
C8 0.0349(19) 0.033(2) 0.035(2) 0.0022(15) 0.0070(15) 0.0043(15)
C39 0.040(2) 0.052(2) 0.0241(18) 0.0003(16) 0.0049(15) 0.0119(17)
C14 0.0345(18) 0.0366(19) 0.0321(19) -0.0057(15) 0.0100(15) -0.0012(15)
C22 0.0345(19) 0.045(2) 0.0313(19) -0.0115(16) 0.0043(15) -0.0039(16)
C37 0.0307(18) 0.044(2) 0.0326(19) 0.0008(16) 0.0082(15) 0.0059(15)
C19 0.0275(17) 0.0355(19) 0.0338(19) -0.0044(15) 0.0077(14) -0.0016(14)
N5 0.037(2) 0.122(4) 0.049(2) 0.002(2) 0.0055(17) 0.021(2)
C46 0.043(2) 0.037(2) 0.036(2) -0.0004(16) 0.0102(16) 0.0017(16)
C4 0.0347(19) 0.038(2) 0.042(2) -0.0003(16) 0.0122(16) 0.0059(16)
C48 0.0350(19) 0.054(2) 0.0308(19) 0.0069(18) 0.0008(15) -0.0065(17)
C34 0.042(2) 0.050(2) 0.0246(18) 0.0045(16) 0.0105(15) 0.0044(17)
C26 0.0262(17) 0.048(2) 0.044(2) -0.0142(18) 0.0078(15) -0.0024(16)
C23 0.039(2) 0.037(2) 0.049(2) -0.0111(17) 0.0041(17) -0.0130(17)
C15 0.041(2) 0.045(2) 0.0303(19) -0.0096(16) 0.0128(16) -0.0026(17)
C47 0.041(2) 0.041(2) 0.047(2) 0.0112(18) 0.0034(18) 0.0027(17)
C16 0.036(2) 0.049(2) 0.046(2) 0.0001(18) 0.0189(17) -0.0007(17)
C40 0.039(2) 0.057(2) 0.0227(17) -0.0002(16) 0.0027(15) 0.0103(18)
C35 0.0334(19) 0.050(2) 0.035(2) -0.0032(17) 0.0130(15) 0.0030(17)
C18 0.0292(18) 0.048(2) 0.043(2) -0.0062(17) 0.0129(16) -0.0076(16)
C31 0.0247(18) 0.065(3) 0.039(2) -0.0115(19) 0.0022(15) -0.0053(17)
C5 0.047(2) 0.040(2) 0.056(3) 0.0019(19) 0.018(2) 0.0125(18)
C10 0.047(2) 0.042(2) 0.060(3) 0.0019(19) 0.026(2) 0.0012(18)
C24 0.050(2) 0.034(2) 0.046(2) -0.0112(17) 0.0034(19) -0.0039(17)
C36 0.043(2) 0.083(3) 0.038(2) 0.003(2) 0.0182(18) 0.011(2)
C25 0.039(2) 0.038(2) 0.045(2) -0.0142(17) 0.0079(17) -0.0001(17)
N6 0.054(2) 0.117(4) 0.043(2) -0.016(2) 0.0090(19) -0.015(3)
C6 0.055(3) 0.031(2) 0.059(3) 0.0025(18) 0.016(2) 0.0107(18)
C7 0.043(2) 0.032(2) 0.057(3) 0.0033(18) 0.0156(19) 0.0016(17)
C41 0.037(2) 0.095(4) 0.031(2) -0.005(2) 0.0040(17) 0.014(2)
C30 0.030(2) 0.095(4) 0.041(2) -0.021(2) 0.0032(17) -0.003(2)
C44 0.055(3) 0.060(3) 0.045(2) 0.020(2) 0.012(2) 0.014(2)
C17 0.049(2) 0.071(3) 0.051(3) -0.010(2) 0.029(2) -0.008(2)
C11 0.058(3) 0.040(2) 0.099(4) 0.009(2) 0.042(3) -0.005(2)
C42 0.059(3) 0.102(4) 0.044(3) 0.017(3) 0.004(2) 0.041(3)
C27 0.054(3) 0.055(3) 0.058(3) -0.016(2) 0.013(2) -0.014(2)
C29 0.046(3) 0.090(4) 0.067(3) -0.048(3) 0.004(2) -0.011(3)
C12 0.058(3) 0.033(2) 0.094(4) 0.006(2) 0.027(3) 0.001(2)
C43 0.071(3) 0.077(3) 0.058(3) 0.027(3) 0.015(3) 0.032(3)
C28 0.069(3) 0.067(3) 0.071(4) -0.029(3) 0.012(3) -0.019(3)

loop_
_atom_type_symbol
_atom_type_description
_atom_type_scat_dispersion_real
_atom_type_scat_dispersion_imag
_atom_type_scat_source
C C 0.0033 0.0016 'International Tables Vol C Tables 4.2.6.8 and 6.1.1.4'
H H 0.0000 0.0000 'International Tables Vol C Tables 4.2.6.8 and 6.1.1.4'
Br Br -0.2901 2.4595 'International Tables Vol C Tables 4.2.6.8 and 6.1.1.4'
N N 0.0061 0.0033 'International Tables Vol C Tables 4.2.6.8 and 6.1.1.4'
Ni Ni 0.3393 1.1124 'International Tables Vol C Tables 4.2.6.8 and 6.1.1.4'

loop_
_geom_angle_atom_site_label_1
_geom_angle_atom_site_label_2
_geom_angle_atom_site_label_3
_geom_angle
_geom_angle_site_symmetry_1
_geom_angle_site_symmetry_3
_geom_angle_publ_flag
Br2 Ni1 Br1 110.60(2) . . ?
N2 Ni1 Br1 93.75(8) . . ?
N2 Ni1 Br2 147.27(8) . . ?
N2 Ni1 N1 82.53(11) . . ?
N1 Ni1 Br1 118.62(8) . . ?
N1 Ni1 Br2 103.11(8) . . ?
C2 N2 Ni1 110.8(2) . . ?
C2 N2 C13 122.0(3) . . ?
C13 N2 Ni1 127.0(2) . . ?
C1 N1 Ni1 111.0(2) . . ?
C1 N1 C32 120.1(3) . . ?
C32 N1 Ni1 128.3(2) . . ?
N2 C2 C1 117.2(3) . . ?
N2 C2 C3 135.6(3) . . ?
C3 C2 C1 107.1(3) . . ?
N3 N4 H4 120.4 . . ?
N3 N4 C22 119.3(3) . . ?
C22 N4 H4 120.4 . . ?
N1 C1 C2 117.6(3) . . ?
N1 C1 C9 135.3(3) . . ?
C9 C1 C2 107.0(3) . . ?
C50 C45 C38 119.6(3) . . ?
C46 C45 C38 120.7(3) . . ?
C46 C45 C50 119.7(3) . . ?
C38 C32 N1 119.6(3) . . ?
C38 C32 C33 121.5(3) . . ?
C33 C32 N1 118.8(3) . . ?
C32 C38 C45 122.0(3) . . ?
C37 C38 C45 120.1(3) . . ?
C37 C38 C32 117.9(3) . . ?
C20 C21 H21 120.1 . . ?
C20 C21 C22 119.9(3) . . ?
C22 C21 H21 120.1 . . ?
N4 N3 H3 120.3 . . ?
N4 N3 C49 119.4(3) . . ?
C49 N3 H3 120.3 . . ?
C14 C13 N2 120.4(3) . . ?
C14 C13 C19 120.9(3) . . ?
C19 C13 N2 118.3(3) . . ?
C45 C50 H50 119.6 . . ?
C49 C50 C45 120.8(3) . . ?
C49 C50 H50 119.6 . . ?
C8 C3 C2 106.0(3) . . ?
C4 C3 C2 134.6(3) . . ?
C4 C3 C8 119.4(3) . . ?
C32 C33 C39 123.3(3) . . ?
C34 C33 C32 117.2(3) . . ?
C34 C33 C39 119.5(3) . . ?
N3 C49 C48 118.1(3) . . ?
C50 C49 N3 122.0(3) . . ?
C50 C49 C48 119.9(3) . . ?
C8 C9 C1 105.9(3) . . ?
C10 C9 C1 135.2(3) . . ?
C10 C9 C8 118.8(3) . . ?
C21 C20 C14 121.9(3) . . ?
C21 C20 C25 119.6(3) . . ?
C25 C20 C14 118.5(3) . . ?
C3 C8 C9 113.2(3) . . ?
C7 C8 C3 123.1(3) . . ?
C7 C8 C9 123.7(3) . . ?
C40 C39 C33 120.9(3) . . ?
C44 C39 C33 119.9(4) . . ?
C44 C39 C40 119.2(4) . . ?
C13 C14 C20 123.6(3) . . ?
C15 C14 C13 117.9(3) . . ?
C15 C14 C20 118.5(3) . . ?
C21 C22 N4 121.5(3) . . ?
C23 C22 N4 118.8(3) . . ?
C23 C22 C21 119.7(3) . . ?
C38 C37 H37 118.8 . . ?
C35 C37 C38 122.5(3) . . ?
C35 C37 H37 118.8 . . ?
C13 C19 C26 121.0(3) . . ?
C18 C19 C13 118.5(3) . . ?
C18 C19 C26 120.5(3) . . ?
N6 N5 H5 121.8 . . ?
N6 N5 C41 116.3(4) . . ?
C41 N5 H5 121.8 . . ?
C45 C46 H46 120.3 . . ?
C45 C46 C47 119.3(4) . . ?
C47 C46 H46 120.3 . . ?
C3 C4 H4A 121.0 . . ?
C3 C4 C5 118.1(3) . . ?
C5 C4 H4A 121.0 . . ?
C49 C48 H48 120.5 . . ?
C47 C48 C49 119.1(3) . . ?
C47 C48 H48 120.5 . . ?
C33 C34 H34 118.5 . . ?
C35 C34 C33 123.0(3) . . ?
C35 C34 H34 118.5 . . ?
C31 C26 C19 121.2(4) . . ?
C31 C26 C27 119.3(4) . . ?
C27 C26 C19 119.5(4) . . ?
C22 C23 H23 119.9 . . ?
C24 C23 C22 120.1(3) . . ?
C24 C23 H23 119.9 . . ?
C14 C15 H15 118.7 . . ?
C16 C15 C14 122.6(3) . . ?
C16 C15 H15 118.7 . . ?
C46 C47 H47 119.4 . . ?
C48 C47 C46 121.2(4) . . ?
C48 C47 H47 119.4 . . ?
C15 C16 C18 118.2(3) . . ?
C15 C16 C17 120.5(4) . . ?
C18 C16 C17 121.3(3) . . ?
C39 C40 H40 119.7 . . ?
C41 C40 C39 120.5(4) . . ?
C41 C40 H40 119.7 . . ?
C37 C35 C36 121.3(3) . . ?
C34 C35 C37 117.9(3) . . ?
C34 C35 C36 120.8(3) . . ?
C19 C18 C16 121.8(3) . . ?
C19 C18 H18 119.1 . . ?
C16 C18 H18 119.1 . . ?
C26 C31 H31 119.5 . . ?
C26 C31 C30 121.1(4) . . ?
C30 C31 H31 119.5 . . ?
C4 C5 H5A 118.8 . . ?
C6 C5 C4 122.4(4) . . ?
C6 C5 H5A 118.8 . . ?
C9 C10 H10 121.1 . . ?
C9 C10 C11 117.8(4) . . ?
C11 C10 H10 121.1 . . ?
C23 C24 H24 119.7 . . ?
C23 C24 C25 120.5(4) . . ?
C25 C24 H24 119.7 . . ?
C35 C36 H36A 109.5 . . ?
C35 C36 H36B 109.5 . . ?
C35 C36 H36C 109.5 . . ?
H36A C36 H36B 109.5 . . ?
H36A C36 H36C 109.5 . . ?
H36B C36 H36C 109.5 . . ?
C20 C25 H25 120.1 . . ?
C24 C25 C20 119.9(4) . . ?
C24 C25 H25 120.1 . . ?
N5 N6 H6 120.2 . . ?
C30 N6 N5 119.7(4) . . ?
C30 N6 H6 120.2 . . ?
C5 C6 H6A 119.3 . . ?
C5 C6 C7 121.3(4) . . ?
C7 C6 H6A 119.3 . . ?
C8 C7 C6 115.4(3) . . ?
C8 C7 C12 116.2(4) . . ?
C12 C7 C6 128.4(4) . . ?
C40 C41 N5 119.3(4) . . ?
C40 C41 C42 119.7(4) . . ?
C42 C41 N5 120.8(4) . . ?
C31 C30 C29 118.1(4) . . ?
N6 C30 C31 122.1(5) . . ?
N6 C30 C29 119.6(4) . . ?
C39 C44 H44 120.2 . . ?
C43 C44 C39 119.6(4) . . ?
C43 C44 H44 120.2 . . ?
C16 C17 H17A 109.5 . . ?
C16 C17 H17B 109.5 . . ?
C16 C17 H17C 109.5 . . ?
H17A C17 H17B 109.5 . . ?
H17A C17 H17C 109.5 . . ?
H17B C17 H17C 109.5 . . ?
C10 C11 H11 118.6 . . ?
C12 C11 C10 122.9(4) . . ?
C12 C11 H11 118.6 . . ?
C41 C42 H42 120.0 . . ?
C43 C42 C41 119.9(4) . . ?
C43 C42 H42 120.0 . . ?
C26 C27 H27 120.1 . . ?
C28 C27 C26 119.7(5) . . ?
C28 C27 H27 120.1 . . ?
C30 C29 H29 119.6 . . ?
C28 C29 C30 120.7(4) . . ?
C28 C29 H29 119.6 . . ?
C7 C12 H12 119.7 . . ?
C11 C12 C7 120.6(4) . . ?
C11 C12 H12 119.7 . . ?
C44 C43 H43 119.5 . . ?
C42 C43 C44 120.9(4) . . ?
C42 C43 H43 119.5 . . ?
C27 C28 H28 119.5 . . ?
C29 C28 C27 121.0(5) . . ?
C29 C28 H28 119.5 . . ?

loop_
_geom_bond_atom_site_label_1
_geom_bond_atom_site_label_2
_geom_bond_distance
_geom_bond_site_symmetry_2
_geom_bond_publ_flag
Br1 Ni1 2.3485(6) . ?
Br2 Ni1 2.3404(6) . ?
Ni1 N2 2.041(3) . ?
Ni1 N1 2.042(3) . ?
N2 C2 1.288(4) . ?
N2 C13 1.431(4) . ?
N1 C1 1.283(4) . ?
N1 C32 1.440(4) . ?
C2 C1 1.504(4) . ?
C2 C3 1.458(5) . ?
N4 H4 0.8800 . ?
N4 N3 1.379(5) . ?
N4 C22 1.400(5) . ?
C1 C9 1.460(5) . ?
C45 C38 1.482(4) . ?
C45 C50 1.393(5) . ?
C45 C46 1.389(5) . ?
C32 C38 1.401(4) . ?
C32 C33 1.411(5) . ?
C38 C37 1.395(5) . ?
C21 H21 0.9500 . ?
C21 C20 1.392(5) . ?
C21 C22 1.398(5) . ?
N3 H3 0.8800 . ?
N3 C49 1.396(5) . ?
C13 C14 1.404(5) . ?
C13 C19 1.413(5) . ?
C50 H50 0.9500 . ?
C50 C49 1.384(5) . ?
C3 C8 1.415(5) . ?
C3 C4 1.381(5) . ?
C33 C39 1.479(5) . ?
C33 C34 1.398(5) . ?
C49 C48 1.397(5) . ?
C9 C8 1.423(5) . ?
C9 C10 1.373(5) . ?
C20 C14 1.502(5) . ?
C20 C25 1.395(5) . ?
C8 C7 1.395(5) . ?
C39 C40 1.399(5) . ?
C39 C44 1.398(5) . ?
C14 C15 1.395(5) . ?
C22 C23 1.396(5) . ?
C37 H37 0.9500 . ?
C37 C35 1.387(5) . ?
C19 C26 1.486(5) . ?
C19 C18 1.388(5) . ?
N5 H5 0.8800 . ?
N5 N6 1.373(6) . ?
N5 C41 1.424(6) . ?
C46 H46 0.9500 . ?
C46 C47 1.392(5) . ?
C4 H4A 0.9500 . ?
C4 C5 1.408(5) . ?
C48 H48 0.9500 . ?
C48 C47 1.389(6) . ?
C34 H34 0.9500 . ?
C34 C35 1.378(5) . ?
C26 C31 1.391(6) . ?
C26 C27 1.396(6) . ?
C23 H23 0.9500 . ?
C23 C24 1.370(5) . ?
C15 H15 0.9500 . ?
C15 C16 1.386(5) . ?
C47 H47 0.9500 . ?
C16 C18 1.395(5) . ?
C16 C17 1.511(5) . ?
C40 H40 0.9500 . ?
C40 C41 1.390(5) . ?
C35 C36 1.502(5) . ?
C18 H18 0.9500 . ?
C31 H31 0.9500 . ?
C31 C30 1.393(6) . ?
C5 H5A 0.9500 . ?
C5 C6 1.359(6) . ?
C10 H10 0.9500 . ?
C10 C11 1.417(6) . ?
C24 H24 0.9500 . ?
C24 C25 1.393(5) . ?
C36 H36A 0.9800 . ?
C36 H36B 0.9800 . ?
C36 H36C 0.9800 . ?
C25 H25 0.9500 . ?
N6 H6 0.8800 . ?
N6 C30 1.372(6) . ?
C6 H6A 0.9500 . ?
C6 C7 1.432(5) . ?
C7 C12 1.403(6) . ?
C41 C42 1.395(7) . ?
C30 C29 1.411(7) . ?
C44 H44 0.9500 . ?
C44 C43 1.394(6) . ?
C17 H17A 0.9800 . ?
C17 H17B 0.9800 . ?
C17 H17C 0.9800 . ?
C11 H11 0.9500 . ?
C11 C12 1.374(6) . ?
C42 H42 0.9500 . ?
C42 C43 1.376(7) . ?
C27 H27 0.9500 . ?
C27 C28 1.384(6) . ?
C29 H29 0.9500 . ?
C29 C28 1.359(7) . ?
C12 H12 0.9500 . ?
C43 H43 0.9500 . ?
C28 H28 0.9500 . ?
